data_2218094
loop_
_publ_author_name
'Yang, Yue'
'Yang, Peiju'
'Zhang, Cui'
'Wu, Biao'

_publ_section_title
;Dichlorido(2-chloro-9-mesityl-1,10-phenanthroline-\k^2^<i>N</i>,<i>N</i>')cobalt(II)
 dichloromethane hemisolvate
;
_journal_coeditor_code DN2321
_journal_issue 5
_journal_name_full 'Acta Crystallographica Section E'
_journal_page_first m623
_journal_paper_doi 10.1107/S1600536808007320
_journal_volume 64
_journal_year 2008
_chemical_formula_iupac '[Co Cl2 (C21 H17 Cl N2)], 0.5C H2 Cl2'
_chemical_formula_moiety 'C21 H17 Cl3 Co N2, 0.5(C H2 Cl2)'
_chemical_formula_sum 'C21.5 H18 Cl4 Co N2'
_chemical_formula_weight 505.11
_chemical_name_systematic
;
Dichlorido(2-chloro-9-mesityl-1,10-phenanthroline-\k^2^N,N')cobalt(II)
dichloromethane hemisolvate
;
_space_group_IT_number 2
_symmetry_cell_setting triclinic
_symmetry_space_group_name_Hall '-P 1'
_symmetry_space_group_name_H-M 'P -1'
_atom_sites_solution_hydrogens geom
_atom_sites_solution_primary direct
_atom_sites_solution_secondary difmap
_audit_creation_method SHELXL-97
_cell_angle_alpha 79.9640(10)
_cell_angle_beta 78.0940(10)
_cell_angle_gamma 74.5150(10)
_cell_formula_units_Z 4
_cell_length_a 9.8830(3)
_cell_length_b 15.3591(5)
_cell_length_c 15.6544(5)
_cell_measurement_reflns_used 2211
_cell_measurement_temperature 293(2)
_cell_measurement_theta_max 20.61
_cell_measurement_theta_min 2.35
_cell_volume 2222.75(12)
_computing_cell_refinement 'SAINT (Bruker, 2004)'
_computing_data_collection 'APEX2 (Bruker, 2004)'
_computing_data_reduction 'SAINT (Bruker, 2004)'
_computing_molecular_graphics 'ORTEP-3 for Windows (Farrugia, 1997)'
_computing_publication_material 'SHELXL97 (Sheldrick, 2008)'
_computing_structure_refinement 'SHELXL97 (Sheldrick, 2008)'
_computing_structure_solution 'SHELXS97 (Sheldrick, 2008)'
_diffrn_ambient_temperature 293(2)
_diffrn_measured_fraction_theta_full 0.973
_diffrn_measured_fraction_theta_max 0.973
_diffrn_measurement_device_type 'Bruker APEXII'
_diffrn_measurement_method \w
_diffrn_radiation_monochromator graphite
_diffrn_radiation_source 'fine-focus sealed tube'
_diffrn_radiation_type MoK\a
_diffrn_radiation_wavelength 0.71073
_diffrn_reflns_av_R_equivalents 0.0252
_diffrn_reflns_av_sigmaI/netI 0.0675
_diffrn_reflns_limit_h_max 9
_diffrn_reflns_limit_h_min -12
_diffrn_reflns_limit_k_max 18
_diffrn_reflns_limit_k_min -19
_diffrn_reflns_limit_l_max 17
_diffrn_reflns_limit_l_min -19
_diffrn_reflns_number 13275
_diffrn_reflns_theta_full 26.75
_diffrn_reflns_theta_max 26.75
_diffrn_reflns_theta_min 2.05
_diffrn_standards_decay_% 0
_diffrn_standards_interval_count 0
_diffrn_standards_interval_time 0
_diffrn_standards_number 0
_exptl_absorpt_coefficient_mu 1.263
_exptl_absorpt_correction_T_max 1.0000
_exptl_absorpt_correction_T_min 0.6875
_exptl_absorpt_correction_type multi-scan
_exptl_absorpt_process_details '(SADABS; Bruker, 1999)'
_exptl_crystal_colour blue
_exptl_crystal_density_diffrn 1.509
_exptl_crystal_density_method 'not measured'
_exptl_crystal_description prism
_exptl_crystal_F_000 1024
_exptl_crystal_size_max 0.45
_exptl_crystal_size_mid 0.36
_exptl_crystal_size_min 0.25
_refine_diff_density_max 0.438
_refine_diff_density_min -0.692
_refine_ls_extinction_method none
_refine_ls_goodness_of_fit_ref 1.017
_refine_ls_hydrogen_treatment constr
_refine_ls_matrix_type full
_refine_ls_number_parameters 520
_refine_ls_number_reflns 9215
_refine_ls_number_restraints 0
_refine_ls_restrained_S_all 1.017
_refine_ls_R_factor_all 0.1077
_refine_ls_R_factor_gt 0.0556
_refine_ls_shift/su_max 0.002
_refine_ls_shift/su_mean 0.000
_refine_ls_structure_factor_coef Fsqd
_refine_ls_weighting_details 'calc w=1/[\s^2^(Fo^2^)+(0.0717P)^2^] where P=(Fo^2^+2Fc^2^)/3'
_refine_ls_weighting_scheme calc
_refine_ls_wR_factor_gt 0.1322
_refine_ls_wR_factor_ref 0.1591
_reflns_number_gt 5134
_reflns_number_total 9215
_reflns_threshold_expression I>2\s(I)
_cod_data_source_file dn2321.cif
_cod_data_source_block I
_cod_original_formula_sum 'C21.5 H18 Cl4 Co1 N2'
_cod_database_code 2218094
_cod_database_fobs_code 2218094

loop_
_symmetry_equiv_pos_as_xyz
'x, y, z'
'-x, -y, -z'

loop_
_atom_site_type_symbol
_atom_site_label
_atom_site_fract_x
_atom_site_fract_y
_atom_site_fract_z
_atom_site_U_iso_or_equiv
_atom_site_adp_type
_atom_site_calc_flag
_atom_site_refinement_flags
_atom_site_occupancy
Co Co1 0.32238(6) 0.79829(4) 0.05811(4) 0.04711(18) Uani d . 1
Co Co2 0.80414(6) 0.23178(4) 0.34801(4) 0.0570(2) Uani d . 1
Cl Cl1 0.41735(14) 0.98271(9) -0.08111(9) 0.0757(4) Uani d . 1
Cl Cl2 0.31739(13) 0.86836(8) 0.17136(8) 0.0665(3) Uani d . 1
Cl Cl3 0.52745(12) 0.71461(9) -0.00237(9) 0.0693(4) Uani d . 1
Cl Cl4 0.7295(2) 0.02459(11) 0.43135(13) 0.1119(6) Uani d . 1
Cl Cl5 0.66100(16) 0.23526(12) 0.25601(12) 0.0995(5) Uani d . 1
Cl Cl6 0.72549(15) 0.27227(9) 0.48148(9) 0.0774(4) Uani d . 1
Cl Cl7 0.7761(2) -0.26354(17) 0.52141(14) 0.1424(8) Uani d . 1
Cl Cl8 0.6046(3) -0.16227(19) 0.3978(2) 0.2024(14) Uani d . 1
N N1 0.2218(3) 0.8907(2) -0.0376(2) 0.0470(8) Uani d . 1
N N2 0.1439(3) 0.7478(2) 0.0720(2) 0.0404(8) Uani d . 1
N N3 0.9359(4) 0.1022(2) 0.3618(2) 0.0610(10) Uani d . 1
N N4 0.9946(3) 0.2638(2) 0.2955(2) 0.0459(8) Uani d . 1
C C1 0.2594(5) 0.9605(3) -0.0895(3) 0.0565(12) Uani d . 1
C C2 0.1767(5) 1.0170(3) -0.1498(3) 0.0645(13) Uani d . 1
H H2 0.2079 1.0651 -0.1860 0.077 Uiso calc R 1
C C3 0.0504(5) 1.0002(3) -0.1544(3) 0.0630(13) Uani d . 1
H H3 -0.0062 1.0377 -0.1934 0.076 Uiso calc R 1
C C4 0.0039(5) 0.9259(3) -0.1000(3) 0.0495(11) Uani d . 1
C C5 -0.1263(5) 0.9048(3) -0.1012(3) 0.0559(11) Uani d . 1
H H5 -0.1865 0.9408 -0.1390 0.067 Uiso calc R 1
C C6 -0.1641(5) 0.8330(3) -0.0479(3) 0.0570(12) Uani d . 1
H H6 -0.2493 0.8194 -0.0504 0.068 Uiso calc R 1
C C7 -0.0754(4) 0.7777(3) 0.0121(3) 0.0486(10) Uani d . 1
C C8 -0.1120(5) 0.7038(3) 0.0705(3) 0.0597(12) Uani d . 1
H H8 -0.1970 0.6883 0.0712 0.072 Uiso calc R 1
C C9 -0.0219(5) 0.6555(3) 0.1258(3) 0.0561(12) Uani d . 1
H H9 -0.0447 0.6057 0.1636 0.067 Uiso calc R 1
C C10 0.1054(4) 0.6791(3) 0.1273(3) 0.0439(10) Uani d . 1
C C11 0.0545(4) 0.7974(3) 0.0149(3) 0.0416(9) Uani d . 1
C C12 0.0954(4) 0.8733(3) -0.0432(3) 0.0453(10) Uani d . 1
C C13 0.1957(4) 0.6275(3) 0.1945(3) 0.0426(10) Uani d . 1
C C14 0.1613(5) 0.6522(3) 0.2786(3) 0.0534(11) Uani d . 1
C C15 0.2371(5) 0.6000(4) 0.3422(3) 0.0643(13) Uani d . 1
H H15 0.2143 0.6169 0.3986 0.077 Uiso calc R 1
C C16 0.3449(5) 0.5241(3) 0.3256(3) 0.0636(13) Uani d . 1
C C17 0.3784(4) 0.5010(3) 0.2401(3) 0.0590(12) Uani d . 1
H H17 0.4514 0.4501 0.2274 0.071 Uiso calc R 1
C C18 0.3066(4) 0.5515(3) 0.1736(3) 0.0468(10) Uani d . 1
C C19 0.0407(6) 0.7335(4) 0.3020(3) 0.0854(17) Uani d . 1
H H19A 0.0311 0.7392 0.3632 0.128 Uiso calc R 1
H H19B -0.0465 0.7250 0.2907 0.128 Uiso calc R 1
H H19C 0.0612 0.7878 0.2670 0.128 Uiso calc R 1
C C20 0.4251(6) 0.4690(4) 0.3969(4) 0.101(2) Uani d . 1
H H20A 0.4882 0.5018 0.4085 0.152 Uiso calc R 1
H H20B 0.4794 0.4118 0.3781 0.152 Uiso calc R 1
H H20C 0.3588 0.4584 0.4495 0.152 Uiso calc R 1
C C21 0.3423(5) 0.5227(3) 0.0829(3) 0.0688(14) Uani d . 1
H H21A 0.4169 0.4679 0.0819 0.103 Uiso calc R 1
H H21B 0.3734 0.5701 0.0411 0.103 Uiso calc R 1
H H21C 0.2593 0.5119 0.0679 0.103 Uiso calc R 1
C C22 0.9067(6) 0.0232(3) 0.3965(3) 0.0731(15) Uani d . 1
C C23 1.0084(9) -0.0587(4) 0.4057(4) 0.094(2) Uani d . 1
H H23 0.9818 -0.1125 0.4306 0.113 Uiso calc R 1
C C24 1.1494(8) -0.0579(4) 0.3770(4) 0.091(2) Uani d . 1
H H24 1.2194 -0.1118 0.3828 0.109 Uiso calc R 1
C C25 1.1888(6) 0.0243(3) 0.3387(3) 0.0717(15) Uani d . 1
C C26 1.3299(6) 0.0325(4) 0.3070(4) 0.0821(17) Uani d . 1
H H26 1.4042 -0.0194 0.3092 0.099 Uiso calc R 1
C C27 1.3598(6) 0.1128(4) 0.2739(4) 0.0818(17) Uani d . 1
H H27 1.4544 0.1155 0.2547 0.098 Uiso calc R 1
C C28 1.2495(5) 0.1951(3) 0.2671(3) 0.0598(12) Uani d . 1
C C29 1.2745(5) 0.2805(4) 0.2325(3) 0.0695(14) Uani d . 1
H H29 1.3666 0.2873 0.2107 0.083 Uiso calc R 1
C C30 1.1608(5) 0.3536(3) 0.2314(3) 0.0642(13) Uani d . 1
H H30 1.1763 0.4109 0.2087 0.077 Uiso calc R 1
C C31 1.0218(4) 0.3453(3) 0.2633(3) 0.0478(10) Uani d . 1
C C32 1.1082(5) 0.1893(3) 0.2975(3) 0.0511(11) Uani d . 1
C C33 1.0767(5) 0.1025(3) 0.3340(3) 0.0558(12) Uani d . 1
C C34 0.8998(4) 0.4272(3) 0.2636(3) 0.0459(10) Uani d . 1
C C35 0.8679(5) 0.4817(3) 0.3307(3) 0.0503(11) Uani d . 1
C C36 0.7599(5) 0.5611(3) 0.3259(3) 0.0579(12) Uani d . 1
H H36 0.7384 0.5983 0.3701 0.069 Uiso calc R 1
C C37 0.6836(5) 0.5861(3) 0.2567(3) 0.0577(12) Uani d . 1
C C38 0.7163(5) 0.5302(3) 0.1918(3) 0.0574(12) Uani d . 1
H H38 0.6648 0.5458 0.1457 0.069 Uiso calc R 1
C C39 0.8230(5) 0.4519(3) 0.1937(3) 0.0537(11) Uani d . 1
C C40 0.9502(5) 0.4564(3) 0.4063(3) 0.0662(13) Uani d . 1
H H40A 0.9447 0.3965 0.4345 0.099 Uiso calc R 1
H H40B 0.9102 0.4994 0.4479 0.099 Uiso calc R 1
H H40C 1.0481 0.4573 0.3844 0.099 Uiso calc R 1
C C41 0.5680(5) 0.6738(3) 0.2527(4) 0.0894(18) Uani d . 1
H H41A 0.5216 0.6852 0.3113 0.134 Uiso calc R 1
H H41B 0.4995 0.6684 0.2197 0.134 Uiso calc R 1
H H41C 0.6098 0.7234 0.2245 0.134 Uiso calc R 1
C C42 0.8605(6) 0.3948(4) 0.1182(3) 0.0828(16) Uani d . 1
H H42A 0.7796 0.4059 0.0893 0.124 Uiso calc R 1
H H42B 0.8866 0.3314 0.1407 0.124 Uiso calc R 1
H H42C 0.9390 0.4110 0.0769 0.124 Uiso calc R 1
C C43 0.6125(7) -0.2104(6) 0.5048(6) 0.152(3) Uani d . 1
H H43A 0.5746 -0.1630 0.5431 0.182 Uiso calc R 1
H H43B 0.5526 -0.2534 0.5209 0.182 Uiso calc R 1

loop_
_atom_site_aniso_label
_atom_site_aniso_U_11
_atom_site_aniso_U_22
_atom_site_aniso_U_33
_atom_site_aniso_U_12
_atom_site_aniso_U_13
_atom_site_aniso_U_23
Co1 0.0409(3) 0.0501(3) 0.0512(4) -0.0109(3) -0.0104(3) -0.0055(3)
Co2 0.0542(4) 0.0565(4) 0.0653(4) -0.0192(3) -0.0143(3) -0.0068(3)
Cl1 0.0669(8) 0.0820(9) 0.0832(9) -0.0381(7) -0.0056(7) -0.0007(7)
Cl2 0.0776(8) 0.0572(7) 0.0661(8) -0.0037(6) -0.0261(7) -0.0147(6)
Cl3 0.0477(7) 0.0725(8) 0.0851(9) -0.0073(6) -0.0034(6) -0.0230(7)
Cl4 0.1371(15) 0.0841(11) 0.1283(15) -0.0663(10) -0.0125(12) 0.0002(10)
Cl5 0.0840(10) 0.1128(12) 0.1225(13) -0.0340(9) -0.0530(10) -0.0117(10)
Cl6 0.0909(10) 0.0705(8) 0.0697(8) -0.0218(7) -0.0053(7) -0.0116(7)
Cl7 0.1138(15) 0.187(2) 0.1112(15) -0.0117(14) -0.0297(12) -0.0040(14)
Cl8 0.218(3) 0.149(2) 0.278(4) -0.063(2) -0.165(3) 0.049(2)
N1 0.045(2) 0.047(2) 0.047(2) -0.0096(16) -0.0074(16) -0.0038(17)
N2 0.0408(18) 0.0408(18) 0.0384(18) -0.0072(15) -0.0076(15) -0.0043(15)
N3 0.086(3) 0.045(2) 0.056(2) -0.019(2) -0.016(2) -0.0078(18)
N4 0.048(2) 0.044(2) 0.047(2) -0.0085(17) -0.0143(16) -0.0060(16)
C1 0.060(3) 0.056(3) 0.051(3) -0.019(2) -0.002(2) 0.001(2)
C2 0.080(4) 0.051(3) 0.059(3) -0.019(3) -0.011(3) 0.007(2)
C3 0.073(3) 0.056(3) 0.059(3) -0.008(3) -0.026(3) 0.003(2)
C4 0.056(3) 0.042(2) 0.049(3) -0.008(2) -0.012(2) -0.002(2)
C5 0.057(3) 0.054(3) 0.057(3) -0.004(2) -0.026(2) -0.003(2)
C6 0.051(3) 0.056(3) 0.069(3) -0.008(2) -0.028(2) -0.006(2)
C7 0.046(2) 0.048(2) 0.052(3) -0.011(2) -0.012(2) -0.003(2)
C8 0.046(3) 0.061(3) 0.077(3) -0.020(2) -0.020(2) 0.003(3)
C9 0.052(3) 0.054(3) 0.065(3) -0.022(2) -0.019(2) 0.010(2)
C10 0.041(2) 0.046(2) 0.043(2) -0.0092(19) -0.0081(19) -0.0029(19)
C11 0.036(2) 0.044(2) 0.044(2) -0.0037(18) -0.0097(19) -0.0082(19)
C12 0.042(2) 0.045(2) 0.045(2) -0.0051(19) -0.007(2) -0.0073(19)
C13 0.046(2) 0.044(2) 0.042(2) -0.0171(19) -0.0109(19) -0.0014(19)
C14 0.058(3) 0.057(3) 0.046(3) -0.020(2) -0.003(2) -0.007(2)
C15 0.076(3) 0.081(4) 0.041(3) -0.034(3) -0.008(3) -0.001(3)
C16 0.070(3) 0.069(3) 0.058(3) -0.031(3) -0.028(3) 0.015(3)
C17 0.044(3) 0.048(3) 0.085(4) -0.009(2) -0.020(3) 0.002(2)
C18 0.041(2) 0.046(2) 0.052(3) -0.012(2) -0.006(2) -0.003(2)
C19 0.099(4) 0.077(4) 0.071(4) -0.010(3) 0.010(3) -0.030(3)
C20 0.102(5) 0.123(5) 0.085(4) -0.042(4) -0.056(4) 0.044(4)
C21 0.079(3) 0.061(3) 0.060(3) -0.009(3) -0.002(3) -0.017(2)
C22 0.107(4) 0.055(3) 0.065(3) -0.027(3) -0.019(3) -0.007(3)
C23 0.163(7) 0.044(3) 0.075(4) -0.028(4) -0.019(4) -0.006(3)
C24 0.144(6) 0.048(3) 0.072(4) 0.006(4) -0.031(4) -0.012(3)
C25 0.098(4) 0.057(3) 0.057(3) 0.006(3) -0.031(3) -0.017(2)
C26 0.075(4) 0.078(4) 0.086(4) 0.021(3) -0.033(3) -0.025(3)
C27 0.057(3) 0.094(4) 0.093(4) 0.006(3) -0.021(3) -0.035(4)
C28 0.050(3) 0.068(3) 0.059(3) 0.003(2) -0.017(2) -0.020(2)
C29 0.058(3) 0.079(4) 0.076(4) -0.024(3) -0.011(3) -0.011(3)
C30 0.056(3) 0.062(3) 0.077(4) -0.022(3) -0.012(3) -0.002(3)
C31 0.049(3) 0.051(3) 0.046(2) -0.011(2) -0.017(2) -0.005(2)
C32 0.053(3) 0.055(3) 0.048(3) -0.010(2) -0.014(2) -0.011(2)
C33 0.066(3) 0.051(3) 0.052(3) -0.003(2) -0.024(2) -0.011(2)
C34 0.051(2) 0.045(2) 0.044(2) -0.016(2) -0.016(2) 0.0045(19)
C35 0.055(3) 0.054(3) 0.046(3) -0.019(2) -0.014(2) -0.002(2)
C36 0.060(3) 0.050(3) 0.064(3) -0.017(2) -0.005(3) -0.010(2)
C37 0.048(3) 0.050(3) 0.073(3) -0.015(2) -0.017(2) 0.007(2)
C38 0.050(3) 0.055(3) 0.071(3) -0.016(2) -0.026(2) 0.007(2)
C39 0.061(3) 0.059(3) 0.048(3) -0.023(2) -0.017(2) 0.000(2)
C40 0.075(3) 0.073(3) 0.059(3) -0.022(3) -0.027(3) -0.006(3)
C41 0.064(3) 0.060(3) 0.134(5) -0.002(3) -0.022(3) 0.002(3)
C42 0.101(4) 0.087(4) 0.067(3) -0.013(3) -0.036(3) -0.013(3)
C43 0.092(5) 0.168(8) 0.167(8) -0.005(5) -0.021(5) 0.014(7)

loop_
_atom_type_symbol
_atom_type_description
_atom_type_scat_dispersion_real
_atom_type_scat_dispersion_imag
_atom_type_scat_source
C C 0.0033 0.0016 'International Tables Vol C Tables 4.2.6.8 and 6.1.1.4'
H H 0.0000 0.0000 'International Tables Vol C Tables 4.2.6.8 and 6.1.1.4'
N N 0.0061 0.0033 'International Tables Vol C Tables 4.2.6.8 and 6.1.1.4'
Cl Cl 0.1484 0.1585 'International Tables Vol C Tables 4.2.6.8 and 6.1.1.4'
Co Co 0.3494 0.9721 'International Tables Vol C Tables 4.2.6.8 and 6.1.1.4'

loop_
_geom_angle_atom_site_label_1
_geom_angle_atom_site_label_2
_geom_angle_atom_site_label_3
_geom_angle
N2 Co1 N1 81.74(13)
N2 Co1 Cl3 117.08(9)
N1 Co1 Cl3 110.81(10)
N2 Co1 Cl2 111.88(9)
N1 Co1 Cl2 109.88(10)
Cl3 Co1 Cl2 119.14(5)
N4 Co2 N3 81.41(15)
N4 Co2 Cl5 117.29(11)
N3 Co2 Cl5 108.36(12)
N4 Co2 Cl6 111.17(10)
N3 Co2 Cl6 107.10(11)
Cl5 Co2 Cl6 122.82(7)
C1 N1 C12 117.8(4)
C1 N1 Co1 130.8(3)
C12 N1 Co1 111.4(3)
C10 N2 C11 118.7(3)
C10 N2 Co1 129.9(3)
C11 N2 Co1 111.3(2)
C22 N3 C33 117.0(4)
C22 N3 Co2 130.8(4)
C33 N3 Co2 112.0(3)
C31 N4 C32 117.9(4)
C31 N4 Co2 129.3(3)
C32 N4 Co2 112.8(3)
N1 C1 C2 123.2(4)
N1 C1 Cl1 117.5(4)
C2 C1 Cl1 119.2(4)
C3 C2 C1 118.8(4)
C3 C2 H2 120.6
C1 C2 H2 120.6
C2 C3 C4 120.6(4)
C2 C3 H3 119.7
C4 C3 H3 119.7
C12 C4 C5 120.7(4)
C12 C4 C3 115.8(4)
C5 C4 C3 123.5(4)
C6 C5 C4 120.5(4)
C6 C5 H5 119.7
C4 C5 H5 119.7
C5 C6 C7 121.0(4)
C5 C6 H6 119.5
C7 C6 H6 119.5
C11 C7 C8 117.4(4)
C11 C7 C6 119.6(4)
C8 C7 C6 123.1(4)
C9 C8 C7 119.1(4)
C9 C8 H8 120.4
C7 C8 H8 120.4
C8 C9 C10 121.3(4)
C8 C9 H9 119.3
C10 C9 H9 119.3
N2 C10 C9 120.9(4)
N2 C10 C13 120.1(3)
C9 C10 C13 119.0(4)
N2 C11 C7 122.5(4)
N2 C11 C12 118.3(3)
C7 C11 C12 119.1(4)
N1 C12 C4 123.8(4)
N1 C12 C11 117.2(4)
C4 C12 C11 119.0(4)
C14 C13 C18 120.9(4)
C14 C13 C10 118.8(4)
C18 C13 C10 120.1(4)
C15 C14 C13 118.7(4)
C15 C14 C19 120.0(4)
C13 C14 C19 121.3(4)
C16 C15 C14 122.8(4)
C16 C15 H15 118.6
C14 C15 H15 118.6
C15 C16 C17 117.5(4)
C15 C16 C20 121.1(5)
C17 C16 C20 121.4(5)
C18 C17 C16 122.1(4)
C18 C17 H17 118.9
C16 C17 H17 118.9
C17 C18 C13 118.0(4)
C17 C18 C21 120.7(4)
C13 C18 C21 121.3(4)
C14 C19 H19A 109.5
C14 C19 H19B 109.5
H19A C19 H19B 109.5
C14 C19 H19C 109.5
H19A C19 H19C 109.5
H19B C19 H19C 109.5
C16 C20 H20A 109.5
C16 C20 H20B 109.5
H20A C20 H20B 109.5
C16 C20 H20C 109.5
H20A C20 H20C 109.5
H20B C20 H20C 109.5
C18 C21 H21A 109.5
C18 C21 H21B 109.5
H21A C21 H21B 109.5
C18 C21 H21C 109.5
H21A C21 H21C 109.5
H21B C21 H21C 109.5
N3 C22 C23 124.5(6)
N3 C22 Cl4 116.2(4)
C23 C22 Cl4 119.3(5)
C24 C23 C22 118.1(5)
C24 C23 H23 120.9
C22 C23 H23 120.9
C23 C24 C25 120.5(5)
C23 C24 H24 119.7
C25 C24 H24 119.7
C33 C25 C26 119.0(5)
C33 C25 C24 115.9(6)
C26 C25 C24 125.0(5)
C27 C26 C25 121.9(5)
C27 C26 H26 119.1
C25 C26 H26 119.1
C26 C27 C28 121.6(5)
C26 C27 H27 119.2
C28 C27 H27 119.2
C29 C28 C32 118.0(4)
C29 C28 C27 124.0(5)
C32 C28 C27 118.0(5)
C30 C29 C28 118.3(5)
C30 C29 H29 120.8
C28 C29 H29 120.8
C29 C30 C31 122.0(5)
C29 C30 H30 119.0
C31 C30 H30 119.0
N4 C31 C30 120.9(4)
N4 C31 C34 118.4(4)
C30 C31 C34 120.7(4)
N4 C32 C28 122.9(4)
N4 C32 C33 116.9(4)
C28 C32 C33 120.2(4)
N3 C33 C25 123.9(5)
N3 C33 C32 116.8(4)
C25 C33 C32 119.3(5)
C35 C34 C39 120.1(4)
C35 C34 C31 119.9(4)
C39 C34 C31 119.9(4)
C34 C35 C36 118.5(4)
C34 C35 C40 120.9(4)
C36 C35 C40 120.7(4)
C37 C36 C35 121.8(4)
C37 C36 H36 119.1
C35 C36 H36 119.1
C38 C37 C36 118.5(4)
C38 C37 C41 121.1(5)
C36 C37 C41 120.4(5)
C39 C38 C37 121.5(4)
C39 C38 H38 119.2
C37 C38 H38 119.2
C38 C39 C34 119.6(4)
C38 C39 C42 119.7(4)
C34 C39 C42 120.6(4)
C35 C40 H40A 109.5
C35 C40 H40B 109.5
H40A C40 H40B 109.5
C35 C40 H40C 109.5
H40A C40 H40C 109.5
H40B C40 H40C 109.5
C37 C41 H41A 109.5
C37 C41 H41B 109.5
H41A C41 H41B 109.5
C37 C41 H41C 109.5
H41A C41 H41C 109.5
H41B C41 H41C 109.5
C39 C42 H42A 109.5
C39 C42 H42B 109.5
H42A C42 H42B 109.5
C39 C42 H42C 109.5
H42A C42 H42C 109.5
H42B C42 H42C 109.5
Cl7 C43 Cl8 113.2(5)
Cl7 C43 H43A 108.9
Cl8 C43 H43A 108.9
Cl7 C43 H43B 108.9
Cl8 C43 H43B 108.9
H43A C43 H43B 107.8

loop_
_geom_bond_atom_site_label_1
_geom_bond_atom_site_label_2
_geom_bond_distance
Co1 N2 2.067(3)
Co1 N1 2.090(3)
Co1 Cl3 2.2130(12)
Co1 Cl2 2.2146(13)
Co2 N4 2.043(3)
Co2 N3 2.071(4)
Co2 Cl5 2.2028(16)
Co2 Cl6 2.2092(15)
Cl1 C1 1.719(5)
Cl4 C22 1.719(6)
Cl7 C43 1.656(7)
Cl8 C43 1.717(8)
N1 C1 1.315(5)
N1 C12 1.369(5)
N2 C10 1.329(5)
N2 C11 1.375(5)
N3 C22 1.319(6)
N3 C33 1.371(6)
N4 C31 1.341(5)
N4 C32 1.373(5)
C1 C2 1.402(6)
C2 C3 1.359(6)
C2 H2 0.9300
C3 C4 1.421(6)
C3 H3 0.9300
C4 C12 1.397(6)
C4 C5 1.412(6)
C5 C6 1.350(6)
C5 H5 0.9300
C6 C7 1.428(6)
C6 H6 0.9300
C7 C11 1.405(5)
C7 C8 1.406(6)
C8 C9 1.355(6)
C8 H8 0.9300
C9 C10 1.404(6)
C9 H9 0.9300
C10 C13 1.500(5)
C11 C12 1.442(5)
C13 C14 1.384(6)
C13 C18 1.405(5)
C14 C15 1.380(6)
C14 C19 1.516(6)
C15 C16 1.375(7)
C15 H15 0.9300
C16 C17 1.396(6)
C16 C20 1.505(7)
C17 C18 1.386(6)
C17 H17 0.9300
C18 C21 1.504(6)
C19 H19A 0.9600
C19 H19B 0.9600
C19 H19C 0.9600
C20 H20A 0.9600
C20 H20B 0.9600
C20 H20C 0.9600
C21 H21A 0.9600
C21 H21B 0.9600
C21 H21C 0.9600
C22 C23 1.391(8)
C23 C24 1.376(8)
C23 H23 0.9300
C24 C25 1.418(8)
C24 H24 0.9300
C25 C33 1.403(6)
C25 C26 1.412(7)
C26 C27 1.336(7)
C26 H26 0.9300
C27 C28 1.436(7)
C27 H27 0.9300
C28 C29 1.395(7)
C28 C32 1.401(6)
C29 C30 1.361(7)
C29 H29 0.9300
C30 C31 1.393(6)
C30 H30 0.9300
C31 C34 1.492(6)
C32 C33 1.443(6)
C34 C35 1.389(6)
C34 C39 1.400(6)
C35 C36 1.392(6)
C35 C40 1.510(6)
C36 C37 1.388(6)
C36 H36 0.9300
C37 C38 1.376(6)
C37 C41 1.517(6)
C38 C39 1.372(6)
C38 H38 0.9300
C39 C42 1.520(6)
C40 H40A 0.9600
C40 H40B 0.9600
C40 H40C 0.9600
C41 H41A 0.9600
C41 H41B 0.9600
C41 H41C 0.9600
C42 H42A 0.9600
C42 H42B 0.9600
C42 H42C 0.9600
C43 H43A 0.9700
C43 H43B 0.9700

loop_
_geom_hbond_atom_site_label_D
_geom_hbond_atom_site_label_H
_geom_hbond_atom_site_label_A
_geom_hbond_site_symmetry_A
_geom_hbond_distance_DH
_geom_hbond_distance_HA
_geom_hbond_distance_DA
_geom_hbond_angle_DHA
C9 H9 Cg1 1_455 0.93 2.59 3.470(5) 157
